data_7231540
loop_
_publ_author_name
'Bhattacharya, Biswajit'
'Mondal, Amit'
'Soni, Saundray Raj'
'Das, Susobhan'
'Bhunia, Surojit'
'Bal Raju, K.'
'Ghosh, Animesh'
'Malla Reddy, C.'

_publ_section_title
;
 Multidrug salt forms of norfloxacin with non-steroidal anti-inflammatory
 drugs: solubility and membrane permeability studies
;
_journal_issue 41
_journal_name_full CrystEngComm
_journal_page_first 6420
_journal_paper_doi 10.1039/C8CE00900G
_journal_volume 20
_journal_year 2018
_chemical_formula_moiety 'C19 H15 Cl N O4, C16 H19 F N3 O3, H2 O'
_chemical_formula_sum 'C35 H36 Cl F N4 O8'
_chemical_formula_weight 695.13
_space_group_crystal_system monoclinic
_space_group_IT_number 14
_space_group_name_Hall '-P 2yn'
_space_group_name_H-M_alt 'P 1 21/n 1'
_symmetry_space_group_name_Hall '-P 2yn'
_symmetry_space_group_name_H-M 'P 1 21/n 1'
_atom_sites_solution_hydrogens geom
_atom_sites_solution_primary dual
_atom_sites_solution_secondary difmap
_audit_creation_date 2017-04-06
_audit_creation_method
;
Olex2 1.2
(compiled 2016.11.30 svn.r3356 for OlexSys, GUI svn.r5269)
;
_audit_update_record
;
2018-02-14 deposited with the CCDC.
2018-08-13 downloaded from the CCDC.
;
_cell_angle_alpha 90.00
_cell_angle_beta 91.407(4)
_cell_angle_gamma 90.00
_cell_formula_units_Z 4
_cell_length_a 18.5334(7)
_cell_length_b 6.7235(3)
_cell_length_c 25.4164(12)
_cell_measurement_reflns_used 4161
_cell_measurement_temperature 100
_cell_measurement_theta_max 26.3280
_cell_measurement_theta_min 2.1790
_cell_volume 3166.2(2)
_computing_cell_refinement 'CrysAlisPro 1.171.38.43 (Rigaku OD, 2015)'
_computing_data_collection 'CrysAlisPro 1.171.38.43 (Rigaku OD, 2015)'
_computing_data_reduction 'CrysAlisPro 1.171.38.43 (Rigaku OD, 2015)'
_computing_molecular_graphics 'Olex2 (Dolomanov et al., 2009)'
_computing_publication_material 'Olex2 (Dolomanov et al., 2009)'
_computing_structure_refinement 'ShelXL (Sheldrick, 2015)'
_computing_structure_solution 'ShelXT (Sheldrick, 2015)'
_diffrn_ambient_temperature 100
_diffrn_detector 'CCD plate'
_diffrn_detector_area_resol_mean 7.9580
_diffrn_detector_type Eos
_diffrn_measured_fraction_theta_full 0.9889
_diffrn_measured_fraction_theta_max 0.9891
_diffrn_measurement_details
;
List of Runs (angles in degrees, time in seconds):

  # Type    Start    End  Width  t~exp~   \w     \q     \k     \f   Frames
#--------------------------------------------------------------------------
  1  \w    -63.00 117.00   1.00  106.41    --   28.47   0.00-120.00  180
  2  \w     10.00  73.00   1.00  106.41    --   28.47 -77.00  60.00   63
;
_diffrn_measurement_device 'four-circle diffractometer'
_diffrn_measurement_device_type 'SuperNova, Dual, Cu at zero, Eos'
_diffrn_measurement_method '\w scans'
_diffrn_orient_matrix_type 'CrysAlisPro convention (1999,Acta A55,543-557)'
_diffrn_orient_matrix_UB_11 -0.0321469000
_diffrn_orient_matrix_UB_12 0.0419780000
_diffrn_orient_matrix_UB_13 0.0096532000
_diffrn_orient_matrix_UB_21 -0.0190887000
_diffrn_orient_matrix_UB_22 -0.0320098000
_diffrn_orient_matrix_UB_23 -0.0230546000
_diffrn_orient_matrix_UB_31 -0.0081382000
_diffrn_orient_matrix_UB_32 -0.0913415000
_diffrn_orient_matrix_UB_33 0.0124681000
_diffrn_radiation_monochromator mirror
_diffrn_radiation_probe x-ray
_diffrn_radiation_type 'Mo K\a'
_diffrn_radiation_wavelength 0.71073
_diffrn_reflns_av_R_equivalents 0.0332
_diffrn_reflns_av_unetI/netI 0.0534
_diffrn_reflns_limit_h_max 19
_diffrn_reflns_limit_h_min -23
_diffrn_reflns_limit_k_max 6
_diffrn_reflns_limit_k_min -8
_diffrn_reflns_limit_l_max 31
_diffrn_reflns_limit_l_min -19
_diffrn_reflns_number 10579
_diffrn_reflns_theta_full 26.37
_diffrn_reflns_theta_max 26.37
_diffrn_reflns_theta_min 1.60
_diffrn_source 'micro-focus sealed X-ray tube'
_diffrn_source_type 'SuperNova (Mo) X-ray Source'
_exptl_absorpt_coefficient_mu 0.189
_exptl_absorpt_correction_T_max 1.00000
_exptl_absorpt_correction_T_min 0.89081
_exptl_absorpt_correction_type multi-scan
_exptl_absorpt_process_details
;
CrysAlisPro 1.171.38.43 (Rigaku Oxford Diffraction, 2015)
Empirical absorption correction using spherical harmonics,
 implemented in SCALE3 ABSPACK scaling algorithm.
;
_exptl_crystal_colour 'light yellow'
_exptl_crystal_colour_modifier light
_exptl_crystal_colour_primary yellow
_exptl_crystal_density_diffrn 1.458
_exptl_crystal_density_method 'not measured'
_exptl_crystal_description needle
_exptl_crystal_F_000 1456
_exptl_crystal_size_max 0.4
_exptl_crystal_size_mid 0.2
_exptl_crystal_size_min 0.1
_refine_diff_density_max 0.311
_refine_diff_density_min -0.340
_refine_diff_density_rms 0.059
_refine_ls_extinction_method none
_refine_ls_goodness_of_fit_ref 1.077
_refine_ls_hydrogen_treatment constr
_refine_ls_matrix_type full
_refine_ls_number_parameters 449
_refine_ls_number_reflns 6416
_refine_ls_number_restraints 0
_refine_ls_restrained_S_all 1.077
_refine_ls_R_factor_all 0.0679
_refine_ls_R_factor_gt 0.0503
_refine_ls_shift/su_max 0.001
_refine_ls_shift/su_mean 0.000
_refine_ls_structure_factor_coef Fsqd
_refine_ls_weighting_details 'calc w=1/[\s^2^(Fo^2^)+(0.1000P)^2^+0.0000P] where P=(Fo^2^+2Fc^2^)/3'
_refine_ls_weighting_scheme calc
_refine_ls_wR_factor_gt 0.1520
_refine_ls_wR_factor_ref 0.1672
_reflns_number_gt 5021
_reflns_number_total 6416
_reflns_threshold_expression >2sigma(I)
_cod_data_source_file c8ce00900g2.cif
_cod_data_source_block NOR_IND_H2O
_cod_depositor_comments 'Adding full bibliography for 7231537--7231540.cif.'
_cod_database_code 7231540
_chemical_oxdiff_formula 'C H N O F Cl '
_reflns_odcompleteness_completeness 98.89
_reflns_odcompleteness_iscentric 1
_reflns_odcompleteness_theta 26.32
_olex2_refinement_description
;
1. Fixed Uiso
 At 1.2 times of:
  All C(H) groups, All C(H,H) groups, All N(H,H) groups
 At 1.5 times of:
  All C(H,H,H) groups, All O(H) groups, All O(H,H) groups
2.a Free rotating group:
 O8(H8A,H8B)
2.b Secondary CH2 refined with riding coordinates:
 N3(H3A,H3B), C14(H14A,H14B), C11(H11A,H11B), C12(H12A,H12B), C15(H15A,H15B),
 C27(H27A,H27B), C13(H13A,H13B)
2.c Aromatic/amide H refined with riding coordinates:
 C7(H7), C10(H10), C31(H31), C24(H24), C1(H1), C32(H32), C21(H21), C35(H35),
 C22(H22), C34(H34)
2.d Idealised Me refined as rotating group:
 C25(H25A,H25B,H25C), C16(H16A,H16B,H16C), C26(H26A,H26B,H26C)
2.e Idealised tetrahedral OH refined as rotating group:
 O2(H2)
;
_olex2_submission_special_instructions 'No special instructions were received'
_oxdiff_exptl_absorpt_empirical_details
;
Empirical correction (ABSPACK) includes:
- Absorption correction using spherical harmonics
- Frame scaling
;
_oxdiff_exptl_absorpt_empirical_full_max 1.203
_oxdiff_exptl_absorpt_empirical_full_min 0.826

loop_
_space_group_symop_id
_space_group_symop_operation_xyz
1 'x, y, z'
2 '-x+1/2, y+1/2, -z+1/2'
3 '-x, -y, -z'
4 'x-1/2, -y-1/2, z-1/2'

loop_
_atom_site_label
_atom_site_type_symbol
_atom_site_fract_x
_atom_site_fract_y
_atom_site_fract_z
_atom_site_U_iso_or_equiv
_atom_site_adp_type
_atom_site_occupancy
_atom_site_calc_flag
_atom_site_refinement_flags_posn
Cl1 Cl 0.14244(3) 0.43081(9) 0.68594(2) 0.02892(18) Uani 1 d .
F1 F 0.81180(7) 1.2224(2) 0.39316(5) 0.0252(3) Uani 1 d .
O3 O 1.08004(9) 1.2629(2) 0.41649(7) 0.0232(4) Uani 1 d .
O5 O 0.51355(9) 0.6126(2) 0.55870(7) 0.0250(4) Uani 1 d .
O4 O 0.57581(10) 0.8622(3) 0.52581(7) 0.0278(4) Uani 1 d .
O7 O 0.47167(10) 0.3231(3) 0.79289(7) 0.0312(4) Uani 1 d .
O2 O 1.20448(9) 1.3088(3) 0.45677(7) 0.0301(4) Uani 1 d .
H2 H 1.1701 1.2975 0.4348 0.045 Uiso 1 calc GR
O1 O 1.21827(9) 1.3398(3) 0.54321(7) 0.0313(4) Uani 1 d .
O6 O 0.77541(10) 0.1815(3) 0.66687(7) 0.0333(5) Uani 1 d .
N1 N 0.99945(10) 1.2337(3) 0.56509(7) 0.0193(4) Uani 1 d .
O8 O 0.46755(13) 0.2291(3) 0.58088(8) 0.0411(5) Uani 1 d .
H8A H 0.4859 0.3450 0.5821 0.062 Uiso 1 d G
H8B H 0.4492 0.2085 0.5504 0.062 Uiso 1 d G
N4 N 0.50790(10) 0.4726(3) 0.71774(7) 0.0229(4) Uani 1 d .
N3 N 0.60236(10) 1.2393(3) 0.49641(8) 0.0206(4) Uani 1 d .
H3A H 0.5874 1.1245 0.5125 0.025 Uiso 1 calc R
H3B H 0.5623 1.3165 0.4894 0.025 Uiso 1 calc R
N2 N 0.75428(10) 1.1867(3) 0.49224(8) 0.0214(4) Uani 1 d .
C7 C 0.92932(12) 1.2361(3) 0.42763(9) 0.0177(5) Uani 1 d .
H7 H 0.9465 1.2448 0.3928 0.021 Uiso 1 calc R
C10 C 0.87639(12) 1.2063(3) 0.52908(9) 0.0180(5) Uani 1 d .
H10 H 0.8588 1.1951 0.5638 0.022 Uiso 1 calc R
C28 C 0.55732(12) 0.7532(3) 0.56346(9) 0.0185(5) Uani 1 d .
C4 C 0.97818(12) 1.2437(3) 0.47089(9) 0.0176(5) Uani 1 d .
C9 C 0.82751(12) 1.1988(3) 0.48631(9) 0.0179(5) Uani 1 d .
C8 C 0.85786(12) 1.2165(3) 0.43580(9) 0.0182(5) Uani 1 d .
C5 C 0.95047(12) 1.2300(3) 0.52204(9) 0.0174(5) Uani 1 d .
C3 C 1.05467(12) 1.2635(3) 0.46227(9) 0.0190(5) Uani 1 d .
C19 C 0.61455(13) 0.4849(3) 0.67582(9) 0.0217(5) Uani 1 d .
C31 C 0.32516(13) 0.4396(3) 0.77104(9) 0.0213(5) Uani 1 d .
H31 H 0.3391 0.4503 0.8071 0.026 Uiso 1 calc R
C2 C 1.09968(12) 1.2837(3) 0.50842(10) 0.0204(5) Uani 1 d .
C14 C 0.70564(12) 1.0701(4) 0.45782(10) 0.0226(5) Uani 1 d .
H14A H 0.6935 0.9431 0.4752 0.027 Uiso 1 calc R
H14B H 0.7299 1.0390 0.4245 0.027 Uiso 1 calc R
C30 C 0.37799(13) 0.4186(3) 0.73333(9) 0.0215(5) Uani 1 d .
C24 C 0.68313(13) 0.4180(4) 0.66249(9) 0.0238(5) Uani 1 d .
H24 H 0.7120 0.4934 0.6394 0.029 Uiso 1 calc R
C20 C 0.57444(12) 0.3751(4) 0.71208(9) 0.0221(5) Uani 1 d .
C11 C 0.72131(13) 1.2307(4) 0.54255(9) 0.0229(5) Uani 1 d .
H11A H 0.7553 1.3083 0.5651 0.027 Uiso 1 calc R
H11B H 0.7101 1.1052 0.5610 0.027 Uiso 1 calc R
C1 C 1.07012(13) 1.2629(3) 0.55724(10) 0.0211(5) Uani 1 d .
H1 H 1.1016 1.2695 0.5873 0.025 Uiso 1 calc R
C18 C 0.57114(13) 0.6535(4) 0.65963(9) 0.0226(5) Uani 1 d .
C17 C 0.50803(13) 0.6446(4) 0.68528(9) 0.0222(5) Uani 1 d .
C29 C 0.45428(13) 0.4039(4) 0.75141(9) 0.0237(5) Uani 1 d .
C12 C 0.65266(12) 1.3489(4) 0.53273(10) 0.0230(5) Uani 1 d .
H12A H 0.6288 1.3732 0.5666 0.028 Uiso 1 calc R
H12B H 0.6647 1.4794 0.5172 0.028 Uiso 1 calc R
C32 C 0.25291(13) 0.4451(3) 0.75666(10) 0.0227(5) Uani 1 d .
H32 H 0.2171 0.4631 0.7824 0.027 Uiso 1 calc R
C33 C 0.23357(12) 0.4238(3) 0.70371(10) 0.0219(5) Uani 1 d .
C21 C 0.59981(13) 0.1989(4) 0.73340(10) 0.0256(5) Uani 1 d .
H21 H 0.5719 0.1262 0.7577 0.031 Uiso 1 calc R
C23 C 0.70838(13) 0.2407(4) 0.68335(10) 0.0257(5) Uani 1 d .
C15 C 0.97758(14) 1.1798(4) 0.61932(9) 0.0244(5) Uani 1 d .
H15A H 1.0199 1.1230 0.6385 0.029 Uiso 1 calc R
H15B H 0.9402 1.0750 0.6168 0.029 Uiso 1 calc R
C27 C 0.59023(13) 0.8008(4) 0.61788(9) 0.0231(5) Uani 1 d .
H27A H 0.6434 0.8057 0.6153 0.028 Uiso 1 calc R
H27B H 0.5737 0.9343 0.6287 0.028 Uiso 1 calc R
C13 C 0.63704(13) 1.1879(4) 0.44615(9) 0.0238(5) Uani 1 d .
H13A H 0.6488 1.3109 0.4268 0.029 Uiso 1 calc R
H13B H 0.6035 1.1078 0.4239 0.029 Uiso 1 calc R
C35 C 0.35700(13) 0.3938(4) 0.68066(10) 0.0263(5) Uani 1 d .
H35 H 0.3927 0.3749 0.6549 0.032 Uiso 1 calc R
C22 C 0.66707(14) 0.1302(4) 0.71860(10) 0.0266(5) Uani 1 d .
H22 H 0.6852 0.0081 0.7324 0.032 Uiso 1 calc R
C34 C 0.28458(13) 0.3965(4) 0.66550(10) 0.0254(5) Uani 1 d .
H34 H 0.2703 0.3800 0.6296 0.031 Uiso 1 calc R
C6 C 1.17872(13) 1.3130(3) 0.50536(10) 0.0237(5) Uani 1 d .
C25 C 0.44948(15) 0.7975(4) 0.68643(10) 0.0300(6) Uani 1 d .
H25A H 0.4063 0.7464 0.6679 0.045 Uiso 1 calc GR
H25B H 0.4658 0.9192 0.6691 0.045 Uiso 1 calc GR
H25C H 0.4380 0.8272 0.7230 0.045 Uiso 1 calc GR
C16 C 0.94863(14) 1.3509(4) 0.65096(10) 0.0286(6) Uani 1 d .
H16A H 0.9051 1.4039 0.6334 0.043 Uiso 1 calc GR
H16B H 0.9853 1.4557 0.6539 0.043 Uiso 1 calc GR
H16C H 0.9367 1.3040 0.6862 0.043 Uiso 1 calc GR
C26 C 0.80086(15) -0.0064(4) 0.68434(11) 0.0366(7) Uani 1 d .
H26A H 0.8477 -0.0338 0.6688 0.055 Uiso 1 calc GR
H26B H 0.7663 -0.1097 0.6735 0.055 Uiso 1 calc GR
H26C H 0.8062 -0.0056 0.7228 0.055 Uiso 1 calc GR

loop_
_atom_site_aniso_label
_atom_site_aniso_U_11
_atom_site_aniso_U_22
_atom_site_aniso_U_33
_atom_site_aniso_U_23
_atom_site_aniso_U_13
_atom_site_aniso_U_12
Cl1 0.0216(3) 0.0319(3) 0.0331(4) 0.0046(3) -0.0009(2) -0.0009(2)
F1 0.0205(7) 0.0352(8) 0.0197(7) 0.0021(6) -0.0022(5) -0.0008(6)
O3 0.0215(8) 0.0248(9) 0.0235(9) -0.0013(7) 0.0050(7) -0.0004(7)
O5 0.0249(9) 0.0230(9) 0.0267(9) 0.0031(7) -0.0063(7) -0.0059(7)
O4 0.0367(10) 0.0244(9) 0.0225(9) 0.0061(7) 0.0030(7) -0.0051(8)
O7 0.0267(9) 0.0456(11) 0.0215(9) 0.0099(8) 0.0020(7) -0.0025(8)
O2 0.0186(9) 0.0342(10) 0.0376(11) -0.0048(9) 0.0016(8) -0.0013(8)
O1 0.0205(9) 0.0339(10) 0.0391(11) -0.0053(8) -0.0058(8) 0.0027(8)
O6 0.0264(10) 0.0433(11) 0.0305(10) 0.0112(8) 0.0054(8) 0.0073(8)
N1 0.0224(10) 0.0176(9) 0.0178(10) -0.0015(8) 0.0008(8) 0.0028(8)
O8 0.0608(14) 0.0317(11) 0.0310(11) 0.0020(9) 0.0035(10) -0.0148(10)
N4 0.0194(10) 0.0313(11) 0.0180(10) 0.0045(9) 0.0008(8) -0.0033(8)
N3 0.0191(10) 0.0211(10) 0.0216(11) 0.0043(8) 0.0016(8) -0.0007(8)
N2 0.0175(10) 0.0261(10) 0.0207(10) -0.0053(8) 0.0033(8) -0.0008(8)
C7 0.0207(11) 0.0143(10) 0.0183(12) -0.0009(9) 0.0032(9) 0.0021(9)
C10 0.0216(11) 0.0156(11) 0.0169(12) -0.0011(9) 0.0040(9) 0.0034(9)
C28 0.0171(11) 0.0171(11) 0.0214(12) 0.0008(9) 0.0023(9) 0.0039(9)
C4 0.0188(11) 0.0125(10) 0.0217(12) 0.0002(9) 0.0025(9) 0.0031(9)
C9 0.0174(11) 0.0132(10) 0.0233(12) -0.0010(9) 0.0031(9) 0.0016(8)
C8 0.0194(11) 0.0193(11) 0.0157(11) -0.0009(9) -0.0016(9) 0.0021(9)
C5 0.0208(11) 0.0116(10) 0.0198(12) -0.0012(9) -0.0005(9) 0.0026(9)
C3 0.0208(11) 0.0100(10) 0.0263(13) -0.0001(9) 0.0030(9) 0.0020(9)
C19 0.0246(12) 0.0245(12) 0.0160(11) 0.0017(10) -0.0017(9) -0.0060(10)
C31 0.0288(12) 0.0193(11) 0.0160(11) 0.0018(9) 0.0040(9) -0.0045(10)
C2 0.0202(12) 0.0139(10) 0.0272(13) -0.0023(9) 0.0002(9) 0.0039(9)
C14 0.0216(12) 0.0240(12) 0.0224(12) -0.0034(10) 0.0023(9) -0.0042(10)
C30 0.0221(11) 0.0228(12) 0.0199(12) 0.0038(10) 0.0048(9) -0.0011(10)
C24 0.0237(12) 0.0322(13) 0.0157(12) 0.0022(10) 0.0006(9) -0.0070(10)
C20 0.0206(11) 0.0283(12) 0.0174(12) 0.0000(10) -0.0009(9) -0.0057(10)
C11 0.0184(11) 0.0301(13) 0.0203(12) -0.0030(10) 0.0039(9) -0.0005(10)
C1 0.0222(12) 0.0155(11) 0.0255(13) -0.0031(9) -0.0035(10) 0.0035(9)
C18 0.0238(12) 0.0270(12) 0.0170(12) -0.0001(10) -0.0035(9) -0.0064(10)
C17 0.0243(12) 0.0272(12) 0.0150(11) 0.0019(10) -0.0008(9) -0.0034(10)
C29 0.0245(12) 0.0288(13) 0.0178(12) 0.0008(10) 0.0019(9) -0.0037(10)
C12 0.0187(11) 0.0238(12) 0.0266(13) -0.0034(10) 0.0041(9) -0.0013(10)
C32 0.0252(12) 0.0191(11) 0.0242(13) 0.0025(10) 0.0067(10) 0.0003(10)
C33 0.0190(11) 0.0158(11) 0.0308(13) 0.0035(10) -0.0009(10) -0.0019(9)
C21 0.0254(13) 0.0299(13) 0.0213(13) 0.0052(10) -0.0011(10) -0.0072(10)
C23 0.0220(12) 0.0346(14) 0.0203(13) -0.0010(10) -0.0019(9) -0.0028(10)
C15 0.0266(13) 0.0257(12) 0.0208(13) 0.0010(10) -0.0014(10) 0.0004(10)
C27 0.0241(12) 0.0239(12) 0.0213(12) 0.0023(10) 0.0008(10) -0.0060(10)
C13 0.0234(12) 0.0274(12) 0.0206(12) 0.0018(10) -0.0010(9) -0.0046(10)
C35 0.0239(12) 0.0331(14) 0.0221(13) 0.0003(11) 0.0029(10) -0.0005(11)
C22 0.0289(13) 0.0280(13) 0.0226(13) 0.0035(10) -0.0050(10) -0.0019(11)
C34 0.0270(13) 0.0275(13) 0.0217(13) 0.0021(10) 0.0001(10) -0.0018(10)
C6 0.0227(12) 0.0167(11) 0.0318(14) -0.0040(10) 0.0001(10) 0.0021(9)
C25 0.0311(14) 0.0331(14) 0.0258(14) 0.0034(11) 0.0012(11) 0.0016(11)
C16 0.0308(13) 0.0307(13) 0.0245(13) -0.0023(11) 0.0034(11) -0.0002(11)
C26 0.0309(14) 0.0447(16) 0.0346(16) 0.0064(13) 0.0064(12) 0.0096(13)

loop_
_atom_type_symbol
_atom_type_description
_atom_type_scat_dispersion_real
_atom_type_scat_dispersion_imag
_atom_type_scat_source
C C 0.0033 0.0016 'International Tables Vol C Tables 4.2.6.8 and 6.1.1.4'
H H 0.0000 0.0000 'International Tables Vol C Tables 4.2.6.8 and 6.1.1.4'
Cl Cl 0.1484 0.1585 'International Tables Vol C Tables 4.2.6.8 and 6.1.1.4'
F F 0.0171 0.0103 'International Tables Vol C Tables 4.2.6.8 and 6.1.1.4'
N N 0.0061 0.0033 'International Tables Vol C Tables 4.2.6.8 and 6.1.1.4'
O O 0.0106 0.0060 'International Tables Vol C Tables 4.2.6.8 and 6.1.1.4'

loop_
_geom_angle_atom_site_label_1
_geom_angle_atom_site_label_2
_geom_angle_atom_site_label_3
_geom_angle
C6 O2 H2 109.5
C23 O6 C26 117.2(2)
C5 N1 C15 122.05(19)
C1 N1 C5 120.0(2)
C1 N1 C15 117.4(2)
H8A O8 H8B 109.5
C20 N4 C17 107.81(19)
C29 N4 C20 122.9(2)
C29 N4 C17 129.2(2)
H3A N3 H3B 107.9
C12 N3 H3A 109.3
C12 N3 H3B 109.3
C13 N3 H3A 109.3
C13 N3 H3B 109.3
C13 N3 C12 111.75(18)
C9 N2 C14 124.14(19)
C9 N2 C11 121.35(19)
C11 N2 C14 111.47(18)
C4 C7 H7 120.1
C8 C7 H7 120.1
C8 C7 C4 119.8(2)
C9 C10 H10 119.2
C5 C10 H10 119.2
C5 C10 C9 121.6(2)
O5 C28 O4 123.7(2)
O5 C28 C27 119.2(2)
O4 C28 C27 117.1(2)
C7 C4 C5 118.4(2)
C7 C4 C3 119.9(2)
C5 C4 C3 121.7(2)
N2 C9 C10 122.7(2)
N2 C9 C8 121.3(2)
C10 C9 C8 115.9(2)
F1 C8 C9 117.84(19)
C7 C8 F1 118.1(2)
C7 C8 C9 124.0(2)
N1 C5 C4 118.2(2)
C10 C5 N1 121.4(2)
C10 C5 C4 120.4(2)
O3 C3 C4 121.8(2)
O3 C3 C2 122.2(2)
C2 C3 C4 116.0(2)
C24 C19 C20 119.2(2)
C24 C19 C18 133.4(2)
C20 C19 C18 107.4(2)
C30 C31 H31 119.5
C32 C31 H31 119.5
C32 C31 C30 120.9(2)
C3 C2 C6 121.8(2)
C1 C2 C3 119.6(2)
C1 C2 C6 118.5(2)
N2 C14 H14A 109.7
N2 C14 H14B 109.7
N2 C14 C13 109.66(19)
H14A C14 H14B 108.2
C13 C14 H14A 109.7
C13 C14 H14B 109.7
C31 C30 C29 118.4(2)
C31 C30 C35 119.2(2)
C35 C30 C29 122.1(2)
C19 C24 H24 120.5
C23 C24 C19 119.1(2)
C23 C24 H24 120.5
N4 C20 C19 107.5(2)
C21 C20 N4 130.6(2)
C21 C20 C19 121.8(2)
N2 C11 H11A 109.8
N2 C11 H11B 109.8
N2 C11 C12 109.23(19)
H11A C11 H11B 108.3
C12 C11 H11A 109.8
C12 C11 H11B 109.8
N1 C1 C2 124.0(2)
N1 C1 H1 118.0
C2 C1 H1 118.0
C19 C18 C27 125.5(2)
C17 C18 C19 108.0(2)
C17 C18 C27 126.2(2)
N4 C17 C25 122.5(2)
C18 C17 N4 109.2(2)
C18 C17 C25 127.9(2)
O7 C29 N4 119.7(2)
O7 C29 C30 121.8(2)
N4 C29 C30 118.3(2)
N3 C12 C11 110.64(19)
N3 C12 H12A 109.5
N3 C12 H12B 109.5
C11 C12 H12A 109.5
C11 C12 H12B 109.5
H12A C12 H12B 108.1
C31 C32 H32 120.7
C31 C32 C33 118.6(2)
C33 C32 H32 120.7
C32 C33 Cl1 118.29(18)
C34 C33 Cl1 119.83(19)
C34 C33 C32 121.9(2)
C20 C21 H21 120.7
C20 C21 C22 118.6(2)
C22 C21 H21 120.7
O6 C23 C24 115.6(2)
O6 C23 C22 123.4(2)
C24 C23 C22 121.1(2)
N1 C15 H15A 108.6
N1 C15 H15B 108.6
N1 C15 C16 114.6(2)
H15A C15 H15B 107.6
C16 C15 H15A 108.6
C16 C15 H15B 108.6
C28 C27 H27A 108.8
C28 C27 H27B 108.8
C18 C27 C28 113.93(19)
C18 C27 H27A 108.8
C18 C27 H27B 108.8
H27A C27 H27B 107.7
N3 C13 C14 109.33(19)
N3 C13 H13A 109.8
N3 C13 H13B 109.8
C14 C13 H13A 109.8
C14 C13 H13B 109.8
H13A C13 H13B 108.3
C30 C35 H35 119.7
C34 C35 C30 120.7(2)
C34 C35 H35 119.7
C21 C22 C23 120.2(2)
C21 C22 H22 119.9
C23 C22 H22 119.9
C33 C34 C35 118.7(2)
C33 C34 H34 120.7
C35 C34 H34 120.7
O2 C6 C2 115.0(2)
O1 C6 O2 121.0(2)
O1 C6 C2 124.0(2)
C17 C25 H25A 109.5
C17 C25 H25B 109.5
C17 C25 H25C 109.5
H25A C25 H25B 109.5
H25A C25 H25C 109.5
H25B C25 H25C 109.5
C15 C16 H16A 109.5
C15 C16 H16B 109.5
C15 C16 H16C 109.5
H16A C16 H16B 109.5
H16A C16 H16C 109.5
H16B C16 H16C 109.5
O6 C26 H26A 109.5
O6 C26 H26B 109.5
O6 C26 H26C 109.5
H26A C26 H26B 109.5
H26A C26 H26C 109.5
H26B C26 H26C 109.5

loop_
_geom_bond_atom_site_label_1
_geom_bond_atom_site_label_2
_geom_bond_distance
Cl1 C33 1.738(2)
F1 C8 1.364(2)
O3 C3 1.266(3)
O5 C28 1.250(3)
O4 C28 1.259(3)
O7 C29 1.222(3)
O2 H2 0.8400
O2 C6 1.335(3)
O1 C6 1.208(3)
O6 C23 1.379(3)
O6 C26 1.416(3)
N1 C5 1.405(3)
N1 C1 1.344(3)
N1 C15 1.491(3)
O8 H8A 0.8502
O8 H8B 0.8498
N4 C20 1.407(3)
N4 C17 1.420(3)
N4 C29 1.405(3)
N3 H3A 0.9200
N3 H3B 0.9200
N3 C12 1.491(3)
N3 C13 1.485(3)
N2 C9 1.372(3)
N2 C14 1.468(3)
N2 C11 1.461(3)
C7 H7 0.9500
C7 C4 1.408(3)
C7 C8 1.352(3)
C10 H10 0.9500
C10 C9 1.399(3)
C10 C5 1.398(3)
C28 C27 1.532(3)
C4 C5 1.413(3)
C4 C3 1.446(3)
C9 C8 1.419(3)
C3 C2 1.429(3)
C19 C24 1.398(3)
C19 C20 1.407(3)
C19 C18 1.444(3)
C31 H31 0.9500
C31 C30 1.394(3)
C31 C32 1.380(3)
C2 C1 1.376(3)
C2 C6 1.482(3)
C14 H14A 0.9900
C14 H14B 0.9900
C14 C13 1.521(3)
C30 C29 1.479(3)
C30 C35 1.395(3)
C24 H24 0.9500
C24 C23 1.382(4)
C20 C21 1.380(3)
C11 H11A 0.9900
C11 H11B 0.9900
C11 C12 1.516(3)
C1 H1 0.9500
C18 C17 1.354(3)
C18 C27 1.500(3)
C17 C25 1.496(4)
C12 H12A 0.9900
C12 H12B 0.9900
C32 H32 0.9500
C32 C33 1.392(3)
C33 C34 1.384(3)
C21 H21 0.9500
C21 C22 1.390(4)
C23 C22 1.405(4)
C15 H15A 0.9900
C15 H15B 0.9900
C15 C16 1.509(3)
C27 H27A 0.9900
C27 H27B 0.9900
C13 H13A 0.9900
C13 H13B 0.9900
C35 H35 0.9500
C35 C34 1.387(3)
C22 H22 0.9500
C34 H34 0.9500
C25 H25A 0.9800
C25 H25B 0.9800
C25 H25C 0.9800
C16 H16A 0.9800
C16 H16B 0.9800
C16 H16C 0.9800
C26 H26A 0.9800
C26 H26B 0.9800
C26 H26C 0.9800
